data_4503978
loop_
_publ_author_name
'Chen, Huan-Ching'
'Hu, Hui-Ling'
'Chan, Zhi-Kai'
'Yeh, Chun-Wei'
'Jia, Hsi-Wei'
'Wu, Chi-Phi'
'Chen, Jhy-Der'
'Wang, Ju-Chun'

_publ_section_title
;
 Ag(I) Complexes Containing FlexibleN,N&#x2018;-Di(2-pyridyl)adipoamide
 Ligands:&#x00A0; Syntheses, Structures, and Ligand Conformations
;
_journal_issue 4
_journal_name_full 'Crystal Growth &amp; Design'
_journal_page_first 698
_journal_paper_doi 10.1021/cg060619y
_journal_volume 7
_journal_year 2007
_chemical_formula_sum 'C18 H22 Ag B F4 N5 O2.5'
_chemical_formula_weight 543.09
_chemical_name_systematic
; 
 ? 
;
_space_group_IT_number 1
_symmetry_cell_setting triclinic
_symmetry_space_group_name_Hall 'P 1'
_symmetry_space_group_name_H-M 'P 1'
_atom_sites_solution_hydrogens geom
_atom_sites_solution_primary direct
_atom_sites_solution_secondary difmap
_audit_creation_method SHELXL-97
_cell_angle_alpha 111.007(8)
_cell_angle_beta 93.701(12)
_cell_angle_gamma 93.778(10)
_cell_formula_units_Z 2
_cell_length_a 9.8724(18)
_cell_length_b 10.2111(11)
_cell_length_c 11.5477(12)
_cell_measurement_reflns_used 25
_cell_measurement_temperature 295(2)
_cell_measurement_theta_max 12.36
_cell_measurement_theta_min 6.36
_cell_volume 1079.5(3)
_computing_cell_refinement 'Bruker XSCANS'
_computing_data_collection 'Bruker XSCANS'
_computing_data_reduction 'Bruker SHELXTL'
_computing_molecular_graphics 'Bruker SHELXTL'
_computing_publication_material 'Bruker SHELXTL'
_computing_structure_refinement 'SHELXL-97 (Sheldrick, 1997)'
_computing_structure_solution 'SHELXS-97 (Sheldrick, 1990)'
_diffrn_ambient_temperature 295(2)
_diffrn_measured_fraction_theta_full 0.974
_diffrn_measured_fraction_theta_max 0.974
_diffrn_measurement_device_type 'Bruker P4'
_diffrn_measurement_method '\w scans'
_diffrn_radiation_monochromator graphite
_diffrn_radiation_source 'fine-focus sealed tube'
_diffrn_radiation_type MoK\a
_diffrn_radiation_wavelength 0.71073
_diffrn_reflns_av_R_equivalents 0.0000
_diffrn_reflns_av_sigmaI/netI 0.0283
_diffrn_reflns_limit_h_max 1
_diffrn_reflns_limit_h_min -11
_diffrn_reflns_limit_k_max 11
_diffrn_reflns_limit_k_min -11
_diffrn_reflns_limit_l_max 13
_diffrn_reflns_limit_l_min -13
_diffrn_reflns_number 4402
_diffrn_reflns_theta_full 25.00
_diffrn_reflns_theta_max 25.00
_diffrn_reflns_theta_min 1.90
_diffrn_standards_interval_count 100
_diffrn_standards_number 3
_exptl_absorpt_coefficient_mu 0.995
_exptl_absorpt_correction_T_max 0.4129
_exptl_absorpt_correction_T_min 0.3924
_exptl_absorpt_correction_type empirical
_exptl_crystal_colour colorless
_exptl_crystal_density_diffrn 1.671
_exptl_crystal_density_method 'not measured'
_exptl_crystal_description plate
_exptl_crystal_F_000 546
_exptl_crystal_size_max 0.4
_exptl_crystal_size_mid 0.3
_exptl_crystal_size_min 0.2
_refine_diff_density_max 0.698
_refine_diff_density_min -0.399
_refine_diff_density_rms 0.072
_refine_ls_abs_structure_details 'Flack H D (1983), Acta Cryst. A39, 876-881'
_refine_ls_abs_structure_Flack 0.11(6)
_refine_ls_extinction_coef 0.0003(2)
_refine_ls_extinction_expression Fc^*^=kFc[1+0.001xFc^2^\l^3^/sin(2\q)]^-1/4^
_refine_ls_extinction_method SHELXL
_refine_ls_goodness_of_fit_ref 1.031
_refine_ls_hydrogen_treatment constr
_refine_ls_matrix_type full
_refine_ls_number_parameters 553
_refine_ls_number_reflns 4402
_refine_ls_number_restraints 3
_refine_ls_restrained_S_all 1.030
_refine_ls_R_factor_all 0.0639
_refine_ls_R_factor_gt 0.0421
_refine_ls_shift/su_max 0.001
_refine_ls_shift/su_mean 0.000
_refine_ls_structure_factor_coef Fsqd
_refine_ls_weighting_details 'calc w=1/[\s^2^(Fo^2^)+(0.0000P)^2^+3.6358P] where P=(Fo^2^+2Fc^2^)/3'
_refine_ls_weighting_scheme calc
_refine_ls_wR_factor_gt 0.0750
_refine_ls_wR_factor_ref 0.0846
_reflns_number_gt 3301
_reflns_number_total 4402
_reflns_threshold_expression >2sigma(I)
_cod_data_source_file cg060619ysi20061229_020634.cif
_cod_data_source_block 5
_cod_depositor_comments
;
The following automatic conversions were performed:

'_symmetry_cell_setting' value 'Triclinic' changed to 'triclinic'
according to /home/saulius/struct/CIF-dictionaries/cif_core.dic
dictionary named 'cif_core.dic' version 2.4.1 from 2010-06-29.

Automatic conversion script
Id: cif_fix_values 1715 2011-07-08 13:25:40Z adriana 
;
_cod_original_sg_symbol_H-M P1
_cod_original_formula_sum 'C18 H22 Ag B F4 N5 O2.50'
_cod_database_code 4503978

loop_
_symmetry_equiv_pos_as_xyz
'x, y, z'

loop_
_atom_site_label
_atom_site_type_symbol
_atom_site_fract_x
_atom_site_fract_y
_atom_site_fract_z
_atom_site_U_iso_or_equiv
_atom_site_adp_type
_atom_site_occupancy
_atom_site_symmetry_multiplicity
_atom_site_calc_flag
_atom_site_refinement_flags
Ag1 Ag -0.49675(8) 0.76258(8) 1.03391(7) 0.0535(5) Uani 1 1 d .
Ag2 Ag 0.01545(8) 0.75291(8) 0.02628(7) 0.0527(5) Uani 1 1 d .
O1 O -0.1150(14) 0.6202(17) 0.7557(14) 0.059(4) Uani 1 1 d .
O2 O -0.3739(13) 0.8938(15) 0.3012(14) 0.050(4) Uani 1 1 d .
O3 O 0.3919(13) 0.6371(17) -0.2307(14) 0.056(4) Uani 1 1 d .
O4 O 0.1198(14) 0.8706(17) -0.7107(14) 0.056(4) Uani 1 1 d .
N1 N -0.3560(14) 0.6046(15) 1.0152(15) 0.039(4) Uani 1 1 d .
N2 N -0.3237(15) 0.5965(16) 0.8219(14) 0.040(4) Uani 1 1 d .
H2N H -0.4199 0.6027 0.8038 0.048 Uiso 1 1 d R
N3 N -0.1605(15) 0.9088(17) 0.2416(13) 0.039(4) Uani 1 1 d .
H3N H -0.0711 0.9065 0.2641 0.047 Uiso 1 1 d R
N4 N -0.1169(14) 0.9071(16) 0.0430(15) 0.043(4) Uani 1 1 d .
N5 N 0.1522(17) 0.5969(17) 0.0081(14) 0.043(4) Uani 1 1 d .
N6 N 0.1804(12) 0.5796(16) -0.1881(14) 0.041(4) Uani 1 1 d .
H6N H 0.0834 0.5936 -0.1950 0.049 Uiso 1 1 d R
N7 N 0.3334(15) 0.9237(17) -0.7460(14) 0.044(4) Uani 1 1 d .
H7N H 0.4165 0.9298 -0.7092 0.053 Uiso 1 1 d R
N8 N 0.3667(16) 0.9232(16) -0.9488(15) 0.042(4) Uani 1 1 d .
C1 C -0.3420(17) 0.5610(17) 1.1110(14) 0.040(4) Uani 1 1 d .
H1A H -0.3980 0.5919 1.1753 0.048 Uiso 1 1 calc R
C2 C -0.245(2) 0.470(2) 1.116(2) 0.066(6) Uani 1 1 d .
H2B H -0.2296 0.4412 1.1826 0.079 Uiso 1 1 calc R
C3 C -0.171(2) 0.426(2) 1.007(2) 0.067(6) Uani 1 1 d .
H3B H -0.1005 0.3709 1.0083 0.080 Uiso 1 1 calc R
C4 C -0.1922(19) 0.455(2) 0.907(2) 0.055(5) Uani 1 1 d .
H4A H -0.1493 0.4142 0.8348 0.066 Uiso 1 1 calc R
C5 C -0.2807(19) 0.548(2) 0.9186(16) 0.046(5) Uani 1 1 d .
C6 C -0.2390(15) 0.6284(17) 0.7462(15) 0.034(4) Uani 1 1 d .
C7 C -0.3062(18) 0.6880(19) 0.6532(15) 0.044(4) Uani 1 1 d .
H7B H -0.3523 0.7692 0.6992 0.053 Uiso 1 1 calc R
H7C H -0.3746 0.6172 0.5973 0.053 Uiso 1 1 calc R
C8 C -0.2013(19) 0.733(2) 0.5731(16) 0.050(5) Uani 1 1 d .
H8B H -0.1325 0.8047 0.6281 0.060 Uiso 1 1 calc R
H8C H -0.1559 0.6527 0.5252 0.060 Uiso 1 1 calc R
C9 C -0.2751(16) 0.7913(19) 0.4863(16) 0.041(4) Uani 1 1 d .
H9A H -0.3434 0.7191 0.4319 0.049 Uiso 1 1 calc R
H9B H -0.3222 0.8702 0.5352 0.049 Uiso 1 1 calc R
C10 C -0.1861(17) 0.838(2) 0.4099(17) 0.053(5) Uani 1 1 d .
H10A H -0.1252 0.9179 0.4645 0.064 Uiso 1 1 calc R
H10B H -0.1302 0.7628 0.3701 0.064 Uiso 1 1 calc R
C11 C -0.2531(19) 0.878(2) 0.3140(15) 0.047(5) Uani 1 1 d .
C12 C -0.1892(16) 0.9572(15) 0.1419(16) 0.028(4) Uani 1 1 d .
C13 C -0.2919(19) 1.0504(17) 0.1436(17) 0.041(4) Uani 1 1 d .
H13A H -0.3434 1.0797 0.2114 0.050 Uiso 1 1 calc R
C14 C -0.317(2) 1.100(2) 0.0434(18) 0.053(5) Uani 1 1 d .
H14A H -0.3817 1.1622 0.0441 0.064 Uiso 1 1 calc R
C15 C -0.240(2) 1.048(2) -0.0517(16) 0.059(6) Uani 1 1 d .
H15A H -0.2516 1.0763 -0.1197 0.071 Uiso 1 1 calc R
C16 C -0.149(2) 0.960(2) -0.0517(19) 0.064(6) Uani 1 1 d .
H16A H -0.1011 0.9289 -0.1216 0.077 Uiso 1 1 calc R
C17 C 0.175(2) 0.553(2) 0.1048(17) 0.061(6) Uani 1 1 d .
H17A H 0.1272 0.5860 0.1745 0.073 Uiso 1 1 calc R
C18 C 0.275(2) 0.453(2) 0.099(2) 0.072(7) Uani 1 1 d .
H18A H 0.2943 0.4214 0.1635 0.087 Uiso 1 1 calc R
C19 C 0.338(2) 0.4096(19) -0.0081(19) 0.060(5) Uani 1 1 d .
H19A H 0.4055 0.3490 -0.0108 0.072 Uiso 1 1 calc R
C20 C 0.3167(15) 0.4427(17) -0.1100(18) 0.043(4) Uani 1 1 d .
H20A H 0.3614 0.4068 -0.1817 0.051 Uiso 1 1 calc R
C21 C 0.2194(16) 0.5371(18) -0.0941(17) 0.037(4) Uani 1 1 d .
C22 C 0.2657(13) 0.6224(17) -0.2580(14) 0.027(3) Uani 1 1 d .
C23 C 0.1967(17) 0.667(2) -0.3606(16) 0.070(6) Uani 1 1 d .
H23A H 0.1244 0.7255 -0.3263 0.084 Uiso 1 1 calc R
H23B H 0.1552 0.5838 -0.4282 0.084 Uiso 1 1 calc R
C24 C 0.2996(18) 0.7530(18) -0.4155(14) 0.050(4) Uani 1 1 d .
H24A H 0.3299 0.8441 -0.3517 0.060 Uiso 1 1 calc R
H24B H 0.3791 0.7019 -0.4387 0.060 Uiso 1 1 calc R
C25 C 0.2323(15) 0.774(2) -0.5282(16) 0.052(5) Uani 1 1 d .
H25A H 0.2207 0.6837 -0.5967 0.063 Uiso 1 1 calc R
H25B H 0.1420 0.8027 -0.5096 0.063 Uiso 1 1 calc R
C26 C 0.2974(17) 0.869(2) -0.5676(17) 0.064(5) Uani 1 1 d .
H26A H 0.3897 0.8439 -0.5815 0.077 Uiso 1 1 calc R
H26B H 0.3035 0.9607 -0.5014 0.077 Uiso 1 1 calc R
C27 C 0.233(2) 0.880(2) -0.6827(19) 0.058(5) Uani 1 1 d .
C28 C 0.3034(18) 0.9680(18) -0.8500(17) 0.040(5) Uani 1 1 d .
C29 C 0.207(2) 1.060(2) -0.8471(18) 0.056(5) Uani 1 1 d .
H29A H 0.1591 1.0921 -0.7769 0.067 Uiso 1 1 calc R
C30 C 0.1754(19) 1.110(2) -0.947(2) 0.063(6) Uani 1 1 d .
H30A H 0.1119 1.1736 -0.9445 0.076 Uiso 1 1 calc R
C31 C 0.249(2) 1.052(2) -1.0445(14) 0.055(5) Uani 1 1 d .
H31A H 0.2342 1.0749 -1.1152 0.066 Uiso 1 1 calc R
C32 C 0.338(2) 0.9679(18) -1.0419(18) 0.050(5) Uani 1 1 d .
H32A H 0.3871 0.9349 -1.1111 0.060 Uiso 1 1 calc R
N9 N -0.495(2) 0.1399(19) 0.7923(18) 0.116(6) Uani 1 1 d .
C33 C -0.417(3) 0.218(2) 0.623(2) 0.164(13) Uani 1 1 d .
H33A H -0.4575 0.1688 0.5397 0.247 Uiso 1 1 calc R
H33B H -0.3194 0.2224 0.6242 0.247 Uiso 1 1 calc R
H33C H -0.4443 0.3123 0.6532 0.247 Uiso 1 1 calc R
C34 C -0.462(3) 0.144(2) 0.7043(17) 0.094(7) Uani 1 1 d .
N10 N 0.001(2) 1.393(3) 0.295(2) 0.194(13) Uani 1 1 d .
C35 C -0.083(2) 1.320(2) 0.4556(15) 0.105(7) Uani 1 1 d .
H35A H -0.1703 1.2661 0.4306 0.157 Uiso 1 1 calc R
H35B H -0.0917 1.4090 0.5193 0.157 Uiso 1 1 calc R
H35C H -0.0211 1.2688 0.4873 0.157 Uiso 1 1 calc R
C36 C -0.033(2) 1.340(2) 0.356(2) 0.093(7) Uani 1 1 d .
B1 B 0.0048(8) 0.1713(7) 0.7286(7) 0.074(6) Uani 1 1 d G
F1 F 0.0987(13) 0.0822(13) 0.6721(10) 0.221(8) Uani 1 1 d G
F2 F 0.0187(13) 0.2903(9) 0.7002(8) 0.154(4) Uani 1 1 d G
F3 F -0.1239(10) 0.1052(12) 0.6873(12) 0.195(7) Uani 1 1 d G
F4 F 0.0256(12) 0.2074(11) 0.8551(7) 0.125(4) Uani 1 1 d G
B2 B -0.4993(10) 1.3779(8) 0.3520(8) 0.068(5) Uani 1 1 d G
F5 F -0.5969(17) 1.3663(15) 0.4279(14) 0.306(13) Uani 1 1 d G
F6 F -0.3735(13) 1.3700(15) 0.4051(15) 0.237(9) Uani 1 1 d G
F7 F -0.5250(13) 1.2706(10) 0.2384(11) 0.177(6) Uani 1 1 d G
F8 F -0.5019(13) 1.5047(9) 0.3368(10) 0.164(5) Uani 1 1 d G
O5 O -0.741(6) 1.251(7) 0.512(5) 0.437(17) Uani 1 1 d .

loop_
_atom_site_aniso_label
_atom_site_aniso_U_11
_atom_site_aniso_U_22
_atom_site_aniso_U_33
_atom_site_aniso_U_23
_atom_site_aniso_U_13
_atom_site_aniso_U_12
Ag1 0.0493(11) 0.0655(9) 0.0564(8) 0.0326(8) 0.0115(8) 0.0145(8)
Ag2 0.0483(11) 0.0658(9) 0.0557(8) 0.0325(7) 0.0152(7) 0.0173(8)
O1 0.031(7) 0.105(12) 0.058(9) 0.050(9) 0.012(7) 0.014(8)
O2 0.025(6) 0.074(9) 0.068(9) 0.045(8) 0.001(6) 0.010(6)
O3 0.019(6) 0.100(11) 0.060(9) 0.043(8) -0.001(6) -0.001(7)
O4 0.033(7) 0.100(11) 0.060(9) 0.058(8) 0.002(6) 0.012(7)
N1 0.033(7) 0.042(7) 0.046(8) 0.022(7) -0.006(6) 0.017(5)
N2 0.033(7) 0.046(7) 0.053(9) 0.030(7) 0.009(7) 0.007(6)
N3 0.027(7) 0.063(9) 0.041(8) 0.037(7) -0.001(6) 0.004(6)
N4 0.035(7) 0.053(9) 0.043(8) 0.023(7) 0.012(6) -0.015(6)
N5 0.052(9) 0.054(9) 0.040(8) 0.040(7) 0.002(7) 0.002(8)
N6 0.013(5) 0.064(8) 0.054(8) 0.030(7) 0.013(5) 0.001(5)
N7 0.048(8) 0.059(8) 0.038(7) 0.034(6) -0.017(6) 0.013(6)
N8 0.038(8) 0.046(8) 0.040(9) 0.013(7) 0.001(7) 0.005(7)
C1 0.035(8) 0.050(9) 0.033(8) 0.014(7) -0.001(7) 0.000(7)
C2 0.059(13) 0.059(12) 0.085(14) 0.041(11) -0.021(11) -0.024(10)
C3 0.035(9) 0.044(9) 0.129(17) 0.048(11) -0.023(10) -0.005(7)
C4 0.030(9) 0.066(11) 0.081(13) 0.044(10) -0.011(9) 0.004(9)
C5 0.044(10) 0.062(10) 0.037(9) 0.026(8) -0.002(7) -0.010(8)
C6 0.021(7) 0.036(7) 0.045(9) 0.017(7) -0.021(6) 0.003(6)
C7 0.042(9) 0.067(10) 0.036(8) 0.033(8) 0.001(7) 0.020(7)
C8 0.044(10) 0.078(12) 0.040(9) 0.034(8) 0.017(7) 0.004(9)
C9 0.028(8) 0.054(9) 0.046(9) 0.027(7) -0.009(7) 0.009(7)
C10 0.026(8) 0.088(13) 0.057(11) 0.037(10) 0.010(7) 0.006(8)
C11 0.048(10) 0.062(10) 0.035(8) 0.017(7) 0.027(7) 0.004(8)
C12 0.020(6) 0.019(6) 0.047(9) 0.017(6) -0.012(6) 0.006(5)
C13 0.047(10) 0.034(8) 0.052(9) 0.022(7) 0.016(7) 0.016(7)
C14 0.063(11) 0.058(10) 0.061(9) 0.047(8) -0.004(8) 0.014(8)
C15 0.076(13) 0.075(12) 0.051(10) 0.050(10) 0.006(9) 0.029(10)
C16 0.083(14) 0.071(13) 0.063(13) 0.056(11) 0.001(11) -0.001(11)
C17 0.056(13) 0.085(14) 0.036(10) 0.021(9) -0.007(10) 0.001(11)
C18 0.061(13) 0.067(12) 0.114(17) 0.072(13) -0.028(12) -0.006(10)
C19 0.069(12) 0.050(9) 0.078(11) 0.041(9) 0.019(9) 0.022(8)
C20 0.030(7) 0.045(8) 0.067(10) 0.035(7) 0.000(6) 0.020(6)
C21 0.019(7) 0.049(9) 0.051(9) 0.027(8) 0.016(6) 0.005(6)
C22 0.005(5) 0.054(8) 0.029(7) 0.026(6) -0.008(5) -0.003(5)
C23 0.033(8) 0.153(15) 0.070(9) 0.100(11) -0.002(6) 0.001(8)
C24 0.060(10) 0.064(9) 0.034(7) 0.024(7) 0.023(7) 0.013(8)
C25 0.018(6) 0.102(12) 0.057(9) 0.059(9) -0.013(6) -0.011(7)
C26 0.022(6) 0.097(11) 0.077(10) 0.038(8) -0.010(6) 0.002(7)
C27 0.069(13) 0.063(11) 0.056(11) 0.036(9) 0.024(10) 0.003(9)
C28 0.040(9) 0.036(8) 0.051(10) 0.030(7) -0.023(8) -0.004(7)
C29 0.061(11) 0.063(10) 0.039(7) 0.014(7) 0.017(7) -0.012(9)
C30 0.040(9) 0.067(11) 0.112(15) 0.077(12) -0.033(9) -0.009(8)
C31 0.071(13) 0.070(11) 0.033(7) 0.030(7) 0.009(8) 0.003(10)
C32 0.064(13) 0.044(9) 0.059(12) 0.037(9) 0.009(10) 0.002(9)
N9 0.136(15) 0.153(13) 0.129(13) 0.119(11) 0.059(11) 0.064(12)
C33 0.20(3) 0.083(13) 0.21(3) 0.072(16) -0.04(2) -0.010(17)
C34 0.133(19) 0.099(14) 0.056(9) 0.042(9) -0.013(11) -0.002(13)
N10 0.097(15) 0.42(4) 0.127(16) 0.17(2) 0.023(13) 0.06(2)
C35 0.137(18) 0.135(16) 0.057(8) 0.049(9) 0.028(10) 0.014(14)
C36 0.090(13) 0.078(11) 0.150(19) 0.079(12) 0.027(12) 0.047(10)
B1 0.069(12) 0.059(10) 0.077(12) 0.007(9) 0.001(10) 0.003(9)
F1 0.216(16) 0.260(17) 0.165(11) 0.014(11) 0.079(11) 0.170(15)
F2 0.234(14) 0.135(8) 0.112(7) 0.070(6) 0.010(8) 0.008(9)
F3 0.135(12) 0.171(12) 0.185(12) -0.035(10) -0.007(10) -0.042(10)
F4 0.127(9) 0.183(11) 0.097(6) 0.076(7) 0.029(6) 0.071(8)
B2 0.084(13) 0.067(10) 0.064(10) 0.034(8) 0.003(10) 0.023(10)
F5 0.33(3) 0.27(2) 0.40(3) 0.18(2) 0.25(2) 0.103(19)
F6 0.178(17) 0.264(19) 0.286(19) 0.132(16) -0.080(14) 0.058(14)
F7 0.109(9) 0.122(8) 0.207(13) -0.047(9) -0.006(10) 0.008(8)
F8 0.184(13) 0.147(9) 0.140(9) 0.045(7) -0.037(9) -0.033(9)
O5 0.36(3) 0.69(5) 0.44(4) 0.37(4) 0.21(3) 0.17(3)

loop_
_atom_type_symbol
_atom_type_description
_atom_type_scat_dispersion_real
_atom_type_scat_dispersion_imag
_atom_type_scat_source
C C 0.0033 0.0016 'International Tables Vol C Tables 4.2.6.8 and 6.1.1.4'
H H 0.0000 0.0000 'International Tables Vol C Tables 4.2.6.8 and 6.1.1.4'
B B 0.0013 0.0007 'International Tables Vol C Tables 4.2.6.8 and 6.1.1.4'
N N 0.0061 0.0033 'International Tables Vol C Tables 4.2.6.8 and 6.1.1.4'
O O 0.0106 0.0060 'International Tables Vol C Tables 4.2.6.8 and 6.1.1.4'
F F 0.0171 0.0103 'International Tables Vol C Tables 4.2.6.8 and 6.1.1.4'
Ag Ag -0.8971 1.1015 'International Tables Vol C Tables 4.2.6.8 and 6.1.1.4'

loop_
_geom_angle_atom_site_label_1
_geom_angle_atom_site_label_2
_geom_angle_atom_site_label_3
_geom_angle
_geom_angle_site_symmetry_1
_geom_angle_site_symmetry_3
N8 Ag1 N1 178.6(7) 1_457 .
N4 Ag2 N5 179.3(7) . .
C1 N1 C5 117.8(14) . .
C1 N1 Ag1 115.3(12) . .
C5 N1 Ag1 126.9(12) . .
C6 N2 C5 124.2(14) . .
C6 N2 H2N 115.8 . .
C5 N2 H2N 119.9 . .
C11 N3 C12 126.5(14) . .
C11 N3 H3N 116.8 . .
C12 N3 H3N 116.4 . .
C12 N4 C16 113.5(16) . .
C12 N4 Ag2 122.5(11) . .
C16 N4 Ag2 123.7(13) . .
C21 N5 C17 117.0(17) . .
C21 N5 Ag2 124.6(11) . .
C17 N5 Ag2 118.4(14) . .
C21 N6 C22 125.5(12) . .
C21 N6 H6N 114.4 . .
C22 N6 H6N 119.4 . .
C27 N7 C28 124.0(15) . .
C27 N7 H7N 111.6 . .
C28 N7 H7N 124.1 . .
C28 N8 C32 119.6(16) . .
C28 N8 Ag1 118.7(12) . 1_653
C32 N8 Ag1 121.4(14) . 1_653
N1 C1 C2 120.8(16) . .
N1 C1 H1A 119.6 . .
C2 C1 H1A 119.6 . .
C1 C2 C3 113.2(17) . .
C1 C2 H2B 123.4 . .
C3 C2 H2B 123.4 . .
C4 C3 C2 127(2) . .
C4 C3 H3B 116.4 . .
C2 C3 H3B 116.4 . .
C3 C4 C5 112(2) . .
C3 C4 H4A 123.8 . .
C5 C4 H4A 123.8 . .
C4 C5 N1 127.8(17) . .
C4 C5 N2 123.8(19) . .
N1 C5 N2 108.1(17) . .
O1 C6 N2 122.7(14) . .
O1 C6 C7 121.7(17) . .
N2 C6 C7 115.5(13) . .
C6 C7 C8 113.6(14) . .
C6 C7 H7B 108.9 . .
C8 C7 H7B 108.9 . .
C6 C7 H7C 108.9 . .
C8 C7 H7C 108.9 . .
H7B C7 H7C 107.7 . .
C9 C8 C7 109.9(10) . .
C9 C8 H8B 109.7 . .
C7 C8 H8B 109.7 . .
C9 C8 H8C 109.7 . .
C7 C8 H8C 109.7 . .
H8B C8 H8C 108.2 . .
C10 C9 C8 113.9(10) . .
C10 C9 H9A 108.8 . .
C8 C9 H9A 108.8 . .
C10 C9 H9B 108.8 . .
C8 C9 H9B 108.8 . .
H9A C9 H9B 107.7 . .
C11 C10 C9 116.2(15) . .
C11 C10 H10A 108.2 . .
C9 C10 H10A 108.2 . .
C11 C10 H10B 108.2 . .
C9 C10 H10B 108.2 . .
H10A C10 H10B 107.4 . .
O2 C11 N3 122.4(16) . .
O2 C11 C10 126.4(16) . .
N3 C11 C10 111.0(15) . .
N4 C12 N3 116.3(14) . .
N4 C12 C13 121.1(15) . .
N3 C12 C13 122.6(16) . .
C14 C13 C12 121.5(17) . .
C14 C13 H13A 119.2 . .
C12 C13 H13A 119.2 . .
C15 C14 C13 114.7(18) . .
C15 C14 H14A 122.6 . .
C13 C14 H14A 122.6 . .
C16 C15 C14 122.1(15) . .
C16 C15 H15A 119.0 . .
C14 C15 H15A 119.0 . .
C15 C16 N4 127.0(19) . .
C15 C16 H16A 116.5 . .
N4 C16 H16A 116.5 . .
N5 C17 C18 119.8(19) . .
N5 C17 H17A 120.1 . .
C18 C17 H17A 120.1 . .
C19 C18 C17 115.4(16) . .
C19 C18 H18A 122.3 . .
C17 C18 H18A 122.3 . .
C20 C19 C18 128.4(17) . .
C20 C19 H19A 115.8 . .
C18 C19 H19A 115.8 . .
C19 C20 C21 111.0(17) . .
C19 C20 H20A 124.5 . .
C21 C20 H20A 124.5 . .
N6 C21 N5 112.1(15) . .
N6 C21 C20 119.8(16) . .
N5 C21 C20 128.1(16) . .
O3 C22 N6 120.3(13) . .
O3 C22 C23 123.3(15) . .
N6 C22 C23 116.0(12) . .
C22 C23 C24 113.6(13) . .
C22 C23 H23A 108.8 . .
C24 C23 H23A 108.8 . .
C22 C23 H23B 108.8 . .
C24 C23 H23B 108.8 . .
H23A C23 H23B 107.7 . .
C25 C24 C23 111.2(11) . .
C25 C24 H24A 109.4 . .
C23 C24 H24A 109.4 . .
C25 C24 H24B 109.4 . .
C23 C24 H24B 109.4 . .
H24A C24 H24B 108.0 . .
C26 C25 C24 116.9(11) . .
C26 C25 H25A 108.1 . .
C24 C25 H25A 108.1 . .
C26 C25 H25B 108.1 . .
C24 C25 H25B 108.1 . .
H25A C25 H25B 107.3 . .
C25 C26 C27 115.4(16) . .
C25 C26 H26A 108.4 . .
C27 C26 H26A 108.4 . .
C25 C26 H26B 108.4 . .
C27 C26 H26B 108.4 . .
H26A C26 H26B 107.5 . .
O4 C27 N7 123.5(19) . .
O4 C27 C26 126(2) . .
N7 C27 C26 109.8(17) . .
N8 C28 C29 117.3(15) . .
N8 C28 N7 121.2(17) . .
C29 C28 N7 121.5(18) . .
C28 C29 C30 123.5(19) . .
C28 C29 H29A 118.2 . .
C30 C29 H29A 118.2 . .
C31 C30 C29 112.3(18) . .
C31 C30 H30A 123.9 . .
C29 C30 H30A 123.9 . .
C32 C31 C30 121.6(15) . .
C32 C31 H31A 119.2 . .
C30 C31 H31A 119.2 . .
C31 C32 N8 125.7(18) . .
C31 C32 H32A 117.2 . .
N8 C32 H32A 117.2 . .
C34 C33 H33A 109.5 . .
C34 C33 H33B 109.5 . .
H33A C33 H33B 109.5 . .
C34 C33 H33C 109.5 . .
H33A C33 H33C 109.5 . .
H33B C33 H33C 109.5 . .
N9 C34 C33 153(2) . .
C36 C35 H35A 109.5 . .
C36 C35 H35B 109.5 . .
H35A C35 H35B 109.5 . .
C36 C35 H35C 109.5 . .
H35A C35 H35C 109.5 . .
H35B C35 H35C 109.5 . .
N10 C36 C35 161(3) . .
F2 B1 F1 109.5 . .
F2 B1 F4 109.4 . .
F1 B1 F4 109.5 . .
F2 B1 F3 109.5 . .
F1 B1 F3 109.5 . .
F4 B1 F3 109.4 . .
F8 B2 F5 109.4 . .
F8 B2 F6 109.5 . .
F5 B2 F6 109.5 . .
F8 B2 F7 109.5 . .
F5 B2 F7 109.5 . .
F6 B2 F7 109.5 . .

loop_
_geom_bond_atom_site_label_1
_geom_bond_atom_site_label_2
_geom_bond_distance
_geom_bond_site_symmetry_2
Ag1 N8 2.154(15) 1_457
Ag1 N1 2.159(13) .
Ag2 N4 2.076(16) .
Ag2 N5 2.118(16) .
O1 C6 1.23(2) .
O2 C11 1.22(2) .
O3 C22 1.250(18) .
O4 C27 1.13(2) .
N1 C1 1.34(2) .
N1 C5 1.35(2) .
N2 C6 1.35(2) .
N2 C5 1.42(2) .
N2 H2N 0.9704 .
N3 C11 1.37(2) .
N3 C12 1.426(19) .
N3 H3N 0.9084 .
N4 C12 1.34(2) .
N4 C16 1.41(2) .
N5 C21 1.36(2) .
N5 C17 1.36(2) .
N6 C21 1.35(2) .
N6 C22 1.358(19) .
N6 H6N 0.9798 .
N7 C27 1.41(2) .
N7 C28 1.447(19) .
N7 H7N 0.8870 .
N8 C28 1.29(2) .
N8 C32 1.33(2) .
N8 Ag1 2.154(15) 1_653
C1 C2 1.38(3) .
C1 H1A 0.9300 .
C2 C3 1.44(3) .
C2 H2B 0.9300 .
C3 C4 1.30(3) .
C3 H3B 0.9300 .
C4 C5 1.31(3) .
C4 H4A 0.9300 .
C6 C7 1.546(17) .
C7 C8 1.58(2) .
C7 H7B 0.9700 .
C7 H7C 0.9700 .
C8 C9 1.508(10) .
C8 H8B 0.9700 .
C8 H8C 0.9700 .
C9 C10 1.46(2) .
C9 H9A 0.9700 .
C9 H9B 0.9700 .
C10 C11 1.45(2) .
C10 H10A 0.9700 .
C10 H10B 0.9700 .
C12 C13 1.43(2) .
C13 C14 1.43(2) .
C13 H13A 0.9300 .
C14 C15 1.34(3) .
C14 H14A 0.9300 .
C15 C16 1.31(3) .
C15 H15A 0.9300 .
C16 H16A 0.9300 .
C17 C18 1.45(3) .
C17 H17A 0.9300 .
C18 C19 1.36(3) .
C18 H18A 0.9300 .
C19 C20 1.35(2) .
C19 H19A 0.9300 .
C20 C21 1.38(2) .
C20 H20A 0.9300 .
C22 C23 1.552(16) .
C23 C24 1.60(2) .
C23 H23A 0.9700 .
C23 H23B 0.9700 .
C24 C25 1.513(10) .
C24 H24A 0.9700 .
C24 H24B 0.9700 .
C25 C26 1.35(2) .
C25 H25A 0.9700 .
C25 H25B 0.9700 .
C26 C27 1.48(2) .
C26 H26A 0.9700 .
C26 H26B 0.9700 .
C28 C29 1.38(3) .
C29 C30 1.44(3) .
C29 H29A 0.9300 .
C30 C31 1.35(3) .
C30 H30A 0.9300 .
C31 C32 1.28(3) .
C31 H31A 0.9300 .
C32 H32A 0.9300 .
N9 C34 1.10(2) .
C33 C34 1.47(3) .
C33 H33A 0.9600 .
C33 H33B 0.9600 .
C33 H33C 0.9600 .
N10 C36 1.08(3) .
C35 C36 1.36(3) .
C35 H35A 0.9600 .
C35 H35B 0.9600 .
C35 H35C 0.9600 .
B1 F2 1.3696 .
B1 F1 1.3696 .
B1 F4 1.3697 .
B1 F3 1.3697 .
B2 F8 1.3696 .
B2 F5 1.3697 .
B2 F6 1.3697 .
B2 F7 1.3697 .
